data_7104932
loop_
_publ_author_name
'Troyanov, Sergey I'
'Tamm, Nadezhda B'

_publ_section_title
;
 Cage connectivities of C88 (33) and C92 (82) fullerenes captured as
 trifluoromethyl derivatives, C88(CF3)18 and C92(CF3)16.
;
_journal_issue 40
_journal_name_full 'Chemical communications (Cambridge, England)'
_journal_page_first 6035
_journal_page_last 6037
_journal_paper_doi 10.1039/b912839e
_journal_year 2009
_chemical_formula_sum 'C106 F54'
_chemical_formula_weight 2299.06
_chemical_name_systematic
;
?
;
_space_group_IT_number 14
_symmetry_cell_setting monoclinic
_symmetry_space_group_name_Hall '-P 2ybc'
_symmetry_space_group_name_H-M 'P 1 21/c 1'
_atom_sites_solution_hydrogens none
_atom_sites_solution_primary direct
_atom_sites_solution_secondary difmap
_audit_creation_method SHELXL-97
_cell_angle_alpha 90.00
_cell_angle_beta 105.6856(8)
_cell_angle_gamma 90.00
_cell_formula_units_Z 4
_cell_length_a 23.4504(3)
_cell_length_b 12.5087(2)
_cell_length_c 26.3431(3)
_cell_measurement_reflns_used 27000
_cell_measurement_temperature 100(2)
_cell_measurement_theta_max 33
_cell_measurement_theta_min 5
_cell_volume 7439.56(17)
_computing_cell_refinement XDS
_computing_data_reduction XDS
_computing_structure_refinement 'SHELXL-97 (Sheldrick, 1997)'
_computing_structure_solution 'SHELXS-97 (Sheldrick, 1990)'
_diffrn_ambient_temperature 100(2)
_diffrn_measured_fraction_theta_full 0.926
_diffrn_measured_fraction_theta_max 0.813
_diffrn_measurement_device_type MAR225
_diffrn_radiation_monochromator Cu(113)
_diffrn_radiation_source 'BL 14.2, PSF, BESSY, Berlin, Germany'
_diffrn_radiation_type synchrotron
_diffrn_radiation_wavelength 0.90500
_diffrn_reflns_av_R_equivalents 0.0527
_diffrn_reflns_av_sigmaI/netI 0.0192
_diffrn_reflns_limit_h_max 30
_diffrn_reflns_limit_h_min -29
_diffrn_reflns_limit_k_max 15
_diffrn_reflns_limit_k_min -15
_diffrn_reflns_limit_l_max 32
_diffrn_reflns_limit_l_min -32
_diffrn_reflns_number 162579
_diffrn_reflns_theta_full 32.60
_diffrn_reflns_theta_max 37.02
_diffrn_reflns_theta_min 2.37
_exptl_absorpt_coefficient_mu 0.215
_exptl_absorpt_correction_type none
_exptl_crystal_colour yellow
_exptl_crystal_density_diffrn 2.053
_exptl_crystal_density_method 'not measured'
_exptl_crystal_description plate
_exptl_crystal_F_000 4488
_exptl_crystal_size_max 0.03
_exptl_crystal_size_mid 0.03
_exptl_crystal_size_min 0.01
_refine_diff_density_max 0.781
_refine_diff_density_min -0.558
_refine_diff_density_rms 0.068
_refine_ls_extinction_method none
_refine_ls_goodness_of_fit_ref 1.149
_refine_ls_matrix_type full
_refine_ls_number_parameters 1478
_refine_ls_number_reflns 14794
_refine_ls_number_restraints 0
_refine_ls_restrained_S_all 1.149
_refine_ls_R_factor_all 0.0726
_refine_ls_R_factor_gt 0.0649
_refine_ls_shift/su_max 0.001
_refine_ls_shift/su_mean 0.000
_refine_ls_structure_factor_coef Fsqd
_refine_ls_weighting_details 'calc w=1/[\s^2^(Fo^2^)+(0.0700P)^2^+10.0000P] where P=(Fo^2^+2Fc^2^)/3'
_refine_ls_weighting_scheme calc
_refine_ls_wR_factor_gt 0.1643
_refine_ls_wR_factor_ref 0.1691
_reflns_number_gt 12071
_reflns_number_total 14794
_reflns_threshold_expression >2sigma(I)
_cod_data_source_file b912839e.txt
_cod_data_source_block mercf334
_cod_depositor_comments
;
The following automatic conversions were performed:
'_symmetry_cell_setting' value 'Monoclinic' changed to 'monoclinic'
according to '/home/saulius/struct/CIF-dictionaries/cif_core.dic'
dictionary named 'cif_core.dic' version 2.4.1 from 2010-06-29.

Automatic conversion script
Id: cif_fix_enum 1527 2010-12-29 10:47:43Z saulius 
;
_cod_original_sg_symbol_H-M P2(1)/c
_cod_database_code 7104932

loop_
_symmetry_equiv_pos_as_xyz
'x, y, z'
'-x, y+1/2, -z+1/2'
'-x, -y, -z'
'x, -y-1/2, z-1/2'

loop_
_atom_site_label
_atom_site_type_symbol
_atom_site_fract_x
_atom_site_fract_y
_atom_site_fract_z
_atom_site_U_iso_or_equiv
_atom_site_adp_type
_atom_site_occupancy
_atom_site_symmetry_multiplicity
_atom_site_calc_flag
_atom_site_refinement_flags
_atom_site_disorder_assembly
_atom_site_disorder_group
F1 F 0.44903(9) 0.38868(17) 0.37375(8) 0.0506(5) Uani 1 1 d . . .
F2 F 0.48752(9) 0.42487(19) 0.45480(8) 0.0577(6) Uani 1 1 d . . .
F3 F 0.51638(9) 0.2854(2) 0.42048(10) 0.0676(6) Uani 1 1 d . . .
F4 F 0.37626(8) 0.44746(14) 0.66560(7) 0.0423(4) Uani 1 1 d . . .
F5 F 0.45134(8) 0.45972(16) 0.63422(8) 0.0478(5) Uani 1 1 d . . .
F6 F 0.45216(9) 0.34580(17) 0.69537(7) 0.0528(5) Uani 1 1 d . . .
F7 F 0.20365(9) 0.19900(18) 0.70903(7) 0.0546(5) Uani 1 1 d . . .
F8 F 0.11512(9) 0.20992(18) 0.66004(8) 0.0547(5) Uani 1 1 d . . .
F9 F 0.17304(10) 0.34817(17) 0.67224(8) 0.0549(5) Uani 1 1 d . . .
F10 F 0.07936(10) 0.3491(2) 0.59120(8) 0.0598(6) Uani 1 1 d . . .
F11 F 0.00748(10) 0.2912(3) 0.52777(11) 0.0845(9) Uani 1 1 d . . .
F12 F 0.05513(10) 0.4345(2) 0.51873(9) 0.0641(6) Uani 1 1 d . . .
F13 F -0.00793(9) 0.3869(2) 0.42562(9) 0.0627(6) Uani 1 1 d . . .
F14 F 0.05416(9) 0.51032(17) 0.41967(9) 0.0596(6) Uani 1 1 d . . .
F15 F 0.00936(9) 0.41735(19) 0.35195(8) 0.0578(6) Uani 1 1 d . . .
F16 F 0.15787(9) 0.44461(15) 0.28367(8) 0.0484(5) Uani 1 1 d . . .
F17 F 0.07153(9) 0.37051(17) 0.26262(8) 0.0571(6) Uani 1 1 d . . .
F18 F 0.09322(8) 0.49521(14) 0.32168(8) 0.0464(5) Uani 1 1 d . . .
F19 F 0.41638(8) 0.24701(17) 0.30083(7) 0.0483(5) Uani 1 1 d . . .
F20 F 0.33190(9) 0.22462(18) 0.24612(7) 0.0519(5) Uani 1 1 d . . .
F21 F 0.35236(10) 0.37477(16) 0.28532(8) 0.0536(5) Uani 1 1 d . . .
F22 F 0.50283(11) 0.1484(2) 0.70140(8) 0.0684(7) Uani 1 1 d . . .
F23 F 0.46509(12) -0.0001(2) 0.71560(9) 0.0777(8) Uani 1 1 d . . .
F24 F 0.52478(10) 0.0038(2) 0.66664(9) 0.0658(6) Uani 1 1 d . . .
F25 F 0.16109(12) -0.0027(3) 0.68257(9) 0.0767(8) Uani 1 1 d . . .
F26 F 0.24786(14) -0.0486(3) 0.72350(11) 0.1017(11) Uani 1 1 d . . .
F27 F 0.1749(4) -0.1531(4) 0.6655(3) 0.057(2) Uani 0.54(2) 1 d P . .
F27A F 0.2140(12) -0.1638(6) 0.6865(6) 0.099(7) Uani 0.46(2) 1 d P . .
F28 F -0.02857(11) 0.0209(2) 0.41807(10) 0.0755(8) Uani 1 1 d . . .
F29 F -0.02779(11) 0.0053(3) 0.33738(10) 0.0870(9) Uani 1 1 d . . .
F30 F -0.04580(10) 0.1591(3) 0.36755(11) 0.0778(8) Uani 1 1 d . . .
F31 F 0.06529(10) 0.1200(2) 0.22465(8) 0.0667(7) Uani 1 1 d . . .
F32 F -0.00142(10) 0.1395(3) 0.26438(10) 0.0881(10) Uani 1 1 d . . .
F33 F 0.03139(13) -0.0161(2) 0.25422(10) 0.0853(9) Uani 1 1 d . . .
F34 F 0.36540(10) 0.0209(2) 0.26472(8) 0.0661(6) Uani 1 1 d . . .
F35 F 0.27624(10) -0.0073(2) 0.22024(8) 0.0679(7) Uani 1 1 d . . .
F36 F 0.32990(18) -0.1328(2) 0.26492(12) 0.1037(12) Uani 1 1 d . . .
F37 F 0.36881(12) -0.09008(17) 0.73176(8) 0.0633(6) Uani 1 1 d . . .
F38 F 0.41438(16) -0.1890(2) 0.68850(10) 0.0962(11) Uani 1 1 d . . .
F39 F 0.32678(18) -0.22909(19) 0.69174(10) 0.1053(12) Uani 1 1 d . . .
F40 F 0.0882(4) -0.2140(5) 0.5542(4) 0.084(2) Uani 0.50 1 d P . .
F40A F 0.1453(4) -0.2512(6) 0.6032(3) 0.080(2) Uani 0.50 1 d P . .
F41 F 0.1246(3) -0.3249(4) 0.5107(2) 0.0705(14) Uani 0.50 1 d P . .
F41A F 0.1678(4) -0.3520(4) 0.5481(4) 0.109(3) Uani 0.50 1 d P . .
F42 F 0.1617(4) -0.3087(6) 0.5925(3) 0.089(2) Uani 0.50 1 d P . .
F42A F 0.0946(5) -0.2413(7) 0.5224(4) 0.115(4) Uani 0.50 1 d P . .
F43 F 0.14370(12) -0.04871(18) 0.21355(8) 0.0708(7) Uani 1 1 d . . .
F44 F 0.11306(15) -0.1728(2) 0.25485(10) 0.0902(10) Uani 1 1 d . . .
F45 F 0.19627(15) -0.1838(2) 0.24018(11) 0.0969(10) Uani 1 1 d . . .
F46 F 0.42585(12) -0.2574(2) 0.42739(11) 0.0762(8) Uani 1 1 d . . .
F47 F 0.35534(14) -0.33094(19) 0.36995(13) 0.0941(10) Uani 1 1 d . . .
F48 F 0.40561(18) -0.2031(2) 0.34899(14) 0.1113(13) Uani 1 1 d . . .
F49 F 0.33131(15) -0.38849(15) 0.53063(10) 0.0810(8) Uani 1 1 d . . .
F50 F 0.3487(2) -0.3400(2) 0.61100(12) 0.1336(17) Uani 1 1 d . . .
F51 F 0.2624(2) -0.39868(18) 0.56983(17) 0.1343(17) Uani 1 1 d . . .
F52 F 0.17788(14) -0.36972(17) 0.39787(11) 0.0813(8) Uani 1 1 d . . .
F53 F 0.25522(17) -0.39430(17) 0.37236(14) 0.1018(11) Uani 1 1 d . . .
F54 F 0.1795(2) -0.3209(2) 0.32031(11) 0.1259(16) Uani 1 1 d . . .
C1 C 0.24963(11) 0.38945(18) 0.50039(10) 0.0260(5) Uani 1 1 d . . .
C2 C 0.27644(11) 0.39287(17) 0.45753(10) 0.0252(5) Uani 1 1 d . . .
C3 C 0.33952(12) 0.37545(19) 0.46659(10) 0.0271(5) Uani 1 1 d . . .
C4 C 0.37419(12) 0.36600(19) 0.52032(11) 0.0285(6) Uani 1 1 d . . .
C5 C 0.34910(12) 0.36387(19) 0.56117(10) 0.0271(6) Uani 1 1 d . . .
C6 C 0.28690(12) 0.37283(18) 0.55263(10) 0.0264(5) Uani 1 1 d . . .
C7 C 0.26260(12) 0.32798(19) 0.59097(11) 0.0288(6) Uani 1 1 d . . .
C8 C 0.20234(13) 0.3030(2) 0.58029(11) 0.0316(6) Uani 1 1 d . . .
C9 C 0.16452(12) 0.3259(2) 0.53094(12) 0.0318(6) Uani 1 1 d . . .
C10 C 0.18649(12) 0.3710(2) 0.49053(11) 0.0295(6) Uani 1 1 d . . .
C11 C 0.15081(12) 0.3697(2) 0.43601(11) 0.0314(6) Uani 1 1 d . . .
C12 C 0.17683(12) 0.36981(19) 0.39613(11) 0.0288(6) Uani 1 1 d . . .
C13 C 0.23951(12) 0.37964(18) 0.40499(11) 0.0273(5) Uani 1 1 d . . .
C14 C 0.26445(12) 0.34159(19) 0.36585(10) 0.0273(5) Uani 1 1 d . . .
C15 C 0.32447(12) 0.3164(2) 0.37592(11) 0.0283(6) Uani 1 1 d . . .
C16 C 0.36267(12) 0.3344(2) 0.42564(11) 0.0290(6) Uani 1 1 d . . .
C17 C 0.42255(12) 0.2773(2) 0.43723(11) 0.0331(6) Uani 1 1 d . . .
C18 C 0.44619(12) 0.2505(2) 0.49553(12) 0.0353(6) Uani 1 1 d . . .
C19 C 0.42874(12) 0.3033(2) 0.53416(11) 0.0323(6) Uani 1 1 d . . .
C20 C 0.43407(13) 0.2556(2) 0.58455(11) 0.0339(6) Uani 1 1 d . . .
C21 C 0.39015(13) 0.3078(2) 0.60986(11) 0.0312(6) Uani 1 1 d . . .
C22 C 0.35554(13) 0.2238(2) 0.63116(10) 0.0311(6) Uani 1 1 d . . .
C23 C 0.29709(13) 0.2496(2) 0.62800(10) 0.0294(6) Uani 1 1 d . . .
C24 C 0.25760(14) 0.1748(2) 0.63742(11) 0.0342(6) Uani 1 1 d . . .
C25 C 0.19390(14) 0.2100(2) 0.61701(12) 0.0357(6) Uani 1 1 d . . .
C26 C 0.15845(15) 0.1221(2) 0.58218(13) 0.0398(7) Uani 1 1 d . . .
C27 C 0.11533(14) 0.1545(3) 0.53818(13) 0.0407(7) Uani 1 1 d . . .
C28 C 0.10448(13) 0.2702(3) 0.51768(12) 0.0392(7) Uani 1 1 d . . .
C29 C 0.07962(13) 0.2508(3) 0.45872(13) 0.0399(7) Uani 1 1 d . . .
C30 C 0.08650(13) 0.3284(3) 0.41752(12) 0.0383(7) Uani 1 1 d . . .
C31 C 0.09069(13) 0.2690(3) 0.36722(12) 0.0379(7) Uani 1 1 d . . .
C32 C 0.13672(12) 0.3232(2) 0.34496(11) 0.0330(6) Uani 1 1 d . . .
C33 C 0.17134(12) 0.2421(2) 0.32242(11) 0.0310(6) Uani 1 1 d . . .
C34 C 0.23022(12) 0.2682(2) 0.32616(10) 0.0281(5) Uani 1 1 d . . .
C35 C 0.26913(13) 0.1963(2) 0.31405(10) 0.0304(6) Uani 1 1 d . . .
C36 C 0.33306(13) 0.2291(2) 0.33655(11) 0.0311(6) Uani 1 1 d . . .
C37 C 0.36697(13) 0.1362(2) 0.36836(11) 0.0339(6) Uani 1 1 d . . .
C38 C 0.41078(13) 0.1632(2) 0.41316(12) 0.0344(6) Uani 1 1 d . . .
C39 C 0.43161(14) 0.0863(2) 0.45302(12) 0.0382(7) Uani 1 1 d . . .
C40 C 0.45770(13) 0.1404(3) 0.50231(12) 0.0393(7) Uani 1 1 d . . .
C41 C 0.45872(14) 0.0910(3) 0.54934(12) 0.0414(7) Uani 1 1 d . . .
C42 C 0.45004(14) 0.1504(3) 0.59231(12) 0.0392(7) Uani 1 1 d . . .
C43 C 0.42984(15) 0.0750(3) 0.62956(12) 0.0429(7) Uani 1 1 d . . .
C44 C 0.37373(14) 0.1162(2) 0.64086(11) 0.0358(6) Uani 1 1 d . . .
C45 C 0.33183(16) 0.0406(2) 0.64729(12) 0.0408(7) Uani 1 1 d . . .
C46 C 0.27432(16) 0.0698(2) 0.64569(11) 0.0392(7) Uani 1 1 d . . .
C47 C 0.22994(18) -0.0213(2) 0.63167(13) 0.0481(8) Uani 1 1 d . . .
C48 C 0.17825(17) 0.0136(2) 0.58518(13) 0.0452(8) Uani 1 1 d . . .
C49 C 0.15774(18) -0.0547(3) 0.54185(14) 0.0496(9) Uani 1 1 d . . .
C50 C 0.11758(17) -0.0176(3) 0.49482(14) 0.0470(8) Uani 1 1 d . . .
C51 C 0.09454(15) 0.0841(3) 0.49559(13) 0.0444(8) Uani 1 1 d . . .
C52 C 0.06990(14) 0.1471(3) 0.44882(13) 0.0423(7) Uani 1 1 d . . .
C53 C 0.05308(15) 0.0973(3) 0.39537(14) 0.0479(8) Uani 1 1 d . . .
C54 C 0.07419(13) 0.1681(3) 0.35661(13) 0.0409(7) Uani 1 1 d . . .
C55 C 0.09530(14) 0.0967(3) 0.31820(13) 0.0414(7) Uani 1 1 d . . .
C56 C 0.15268(13) 0.1374(2) 0.30943(11) 0.0350(6) Uani 1 1 d . . .
C57 C 0.19337(15) 0.0630(2) 0.30040(11) 0.0368(7) Uani 1 1 d . . .
C58 C 0.25123(14) 0.0920(2) 0.30259(11) 0.0339(6) Uani 1 1 d . . .
C59 C 0.29436(15) -0.0006(2) 0.31353(12) 0.0390(7) Uani 1 1 d . . .
C60 C 0.34588(14) 0.0281(2) 0.36134(12) 0.0370(7) Uani 1 1 d . . .
C61 C 0.36554(15) -0.0455(2) 0.40242(12) 0.0412(7) Uani 1 1 d . . .
C62 C 0.40611(15) -0.0154(2) 0.45065(13) 0.0426(8) Uani 1 1 d . . .
C63 C 0.40654(16) -0.0674(2) 0.50137(13) 0.0445(8) Uani 1 1 d . . .
C64 C 0.43276(16) -0.0129(2) 0.54872(13) 0.0445(8) Uani 1 1 d . . .
C65 C 0.41332(16) -0.0253(2) 0.59445(12) 0.0451(8) Uani 1 1 d . . .
C66 C 0.36768(18) -0.0949(2) 0.59477(13) 0.0491(9) Uani 1 1 d . . .
C67 C 0.3348(2) -0.0807(2) 0.63693(13) 0.0526(9) Uani 1 1 d . . .
C68 C 0.26899(19) -0.1047(2) 0.61522(14) 0.0508(9) Uani 1 1 d . . .
C69 C 0.2480(2) -0.1713(2) 0.57499(15) 0.0555(10) Uani 1 1 d . . .
C70 C 0.1847(2) -0.1655(3) 0.54036(15) 0.0559(10) Uani 1 1 d . . .
C71 C 0.1948(2) -0.1852(2) 0.48669(15) 0.0553(10) Uani 1 1 d . . .
C72 C 0.15939(19) -0.1373(2) 0.43768(14) 0.0514(9) Uani 1 1 d . . .
C73 C 0.11678(17) -0.0606(3) 0.44169(14) 0.0492(9) Uani 1 1 d . . .
C74 C 0.09086(16) -0.0012(3) 0.39635(14) 0.0465(8) Uani 1 1 d . . .
C75 C 0.11116(16) -0.0057(3) 0.35138(13) 0.0442(8) Uani 1 1 d . . .
C76 C 0.15607(17) -0.0768(2) 0.34852(13) 0.0463(8) Uani 1 1 d . . .
C77 C 0.18829(16) -0.0581(2) 0.30628(13) 0.0439(8) Uani 1 1 d . . .
C78 C 0.25425(17) -0.0864(2) 0.32677(13) 0.0441(8) Uani 1 1 d . . .
C79 C 0.27439(19) -0.1583(2) 0.36453(14) 0.0491(9) Uani 1 1 d . . .
C80 C 0.33786(18) -0.1569(2) 0.39952(14) 0.0494(9) Uani 1 1 d . . .
C81 C 0.32755(19) -0.1860(2) 0.45253(14) 0.0498(9) Uani 1 1 d . . .
C82 C 0.36332(18) -0.1451(2) 0.50323(13) 0.0493(9) Uani 1 1 d . . .
C83 C 0.34394(19) -0.1580(2) 0.54894(14) 0.0512(9) Uani 1 1 d . . .
C84 C 0.2887(2) -0.2257(2) 0.54638(15) 0.0596(11) Uani 1 1 d . . .
C85 C 0.2488(2) -0.2245(2) 0.49089(15) 0.0553(10) Uani 1 1 d . . .
C86 C 0.2726(2) -0.2225(2) 0.44698(14) 0.0544(10) Uani 1 1 d . . .
C87 C 0.2329(2) -0.2149(2) 0.39162(15) 0.0552(10) Uani 1 1 d . . .
C88 C 0.17875(18) -0.1452(2) 0.39110(14) 0.0498(9) Uani 1 1 d . . .
C89 C 0.46944(14) 0.3446(3) 0.42083(13) 0.0429(7) Uani 1 1 d . . .
C90 C 0.41816(14) 0.3912(2) 0.65220(12) 0.0379(7) Uani 1 1 d . . .
C91 C 0.17022(15) 0.2432(3) 0.66442(13) 0.0439(7) Uani 1 1 d . . .
C92 C 0.06051(16) 0.3362(3) 0.53937(15) 0.0532(9) Uani 1 1 d . . .
C93 C 0.03522(15) 0.4132(3) 0.40372(14) 0.0485(8) Uani 1 1 d . . .
C94 C 0.11410(13) 0.4097(2) 0.30286(12) 0.0385(7) Uani 1 1 d . . .
C95 C 0.35953(14) 0.2702(3) 0.29225(12) 0.0394(7) Uani 1 1 d . . .
C96 C 0.48137(18) 0.0568(3) 0.67951(14) 0.0543(9) Uani 1 1 d . . .
C97 C 0.2069(2) -0.0583(3) 0.67897(16) 0.0644(12) Uani 1 1 d . . .
C98 C -0.01381(18) 0.0716(4) 0.37888(16) 0.0631(11) Uani 1 1 d . . .
C99 C 0.04594(16) 0.0856(3) 0.26434(14) 0.0514(9) Uani 1 1 d . . .
C100 C 0.31625(19) -0.0322(3) 0.26485(14) 0.0502(9) Uani 1 1 d . . .
C101 C 0.3626(2) -0.1475(3) 0.68840(16) 0.0688(13) Uani 1 1 d . . .
C102 C 0.1427(3) -0.2542(3) 0.5517(2) 0.0680(13) Uani 1 1 d . . .
C103 C 0.15845(19) -0.1154(3) 0.25234(15) 0.0540(9) Uani 1 1 d . . .
C104 C 0.3814(2) -0.2389(3) 0.38610(16) 0.0624(11) Uani 1 1 d . . .
C105 C 0.3089(3) -0.3394(3) 0.56557(19) 0.0861(18) Uani 1 1 d . . .
C106 C 0.2104(3) -0.3263(3) 0.36911(17) 0.0707(13) Uani 1 1 d . . .

loop_
_atom_site_aniso_label
_atom_site_aniso_U_11
_atom_site_aniso_U_22
_atom_site_aniso_U_33
_atom_site_aniso_U_23
_atom_site_aniso_U_13
_atom_site_aniso_U_12
F1 0.0500(11) 0.0658(12) 0.0379(10) 0.0085(9) 0.0150(9) -0.0149(9)
F2 0.0574(12) 0.0763(14) 0.0426(11) -0.0088(10) 0.0190(10) -0.0275(11)
F3 0.0411(11) 0.0901(17) 0.0814(17) 0.0131(13) 0.0333(11) 0.0115(11)
F4 0.0514(10) 0.0380(9) 0.0413(10) -0.0120(7) 0.0191(9) -0.0054(8)
F5 0.0477(10) 0.0525(11) 0.0450(11) -0.0079(8) 0.0155(9) -0.0190(8)
F6 0.0588(12) 0.0589(12) 0.0322(9) -0.0021(8) -0.0021(9) 0.0004(9)
F7 0.0585(12) 0.0802(15) 0.0307(10) -0.0056(9) 0.0217(9) -0.0131(10)
F8 0.0499(11) 0.0787(14) 0.0439(11) -0.0133(10) 0.0272(10) -0.0187(10)
F9 0.0636(12) 0.0565(12) 0.0553(12) -0.0232(9) 0.0345(11) -0.0104(10)
F10 0.0581(12) 0.0836(15) 0.0448(12) -0.0141(10) 0.0261(10) 0.0081(11)
F11 0.0405(11) 0.138(3) 0.0842(18) -0.0444(17) 0.0329(12) -0.0178(13)
F12 0.0599(13) 0.0784(16) 0.0557(13) -0.0093(11) 0.0184(11) 0.0280(11)
F13 0.0368(10) 0.0956(17) 0.0587(14) -0.0025(12) 0.0182(10) 0.0134(10)
F14 0.0475(11) 0.0587(12) 0.0680(14) -0.0114(10) 0.0079(10) 0.0200(9)
F15 0.0406(10) 0.0824(15) 0.0459(11) -0.0011(10) 0.0039(9) 0.0157(10)
F16 0.0569(11) 0.0483(10) 0.0432(10) 0.0173(8) 0.0188(9) 0.0183(9)
F17 0.0564(12) 0.0593(12) 0.0410(11) -0.0049(9) -0.0120(9) 0.0122(10)
F18 0.0459(10) 0.0419(10) 0.0485(11) 0.0008(8) 0.0076(9) 0.0144(8)
F19 0.0385(9) 0.0721(13) 0.0386(10) 0.0045(9) 0.0179(8) 0.0048(9)
F20 0.0512(11) 0.0812(14) 0.0266(9) -0.0012(9) 0.0162(9) -0.0018(10)
F21 0.0694(13) 0.0490(11) 0.0518(12) 0.0197(9) 0.0325(11) 0.0071(9)
F22 0.0789(15) 0.0755(15) 0.0380(11) -0.0012(10) -0.0064(11) 0.0260(12)
F23 0.0823(16) 0.105(2) 0.0447(12) 0.0377(13) 0.0151(12) 0.0322(15)
F24 0.0626(13) 0.0772(15) 0.0533(13) 0.0095(11) 0.0082(11) 0.0355(12)
F25 0.0825(17) 0.112(2) 0.0454(13) 0.0030(13) 0.0341(13) -0.0310(16)
F26 0.0912(19) 0.173(3) 0.0503(15) 0.0505(18) 0.0350(15) 0.010(2)
F27 0.070(5) 0.048(2) 0.054(4) 0.020(2) 0.021(3) -0.021(2)
F27A 0.187(19) 0.051(3) 0.077(7) 0.006(3) 0.068(10) -0.040(6)
F28 0.0635(14) 0.108(2) 0.0639(15) -0.0236(14) 0.0322(12) -0.0494(14)
F29 0.0691(15) 0.133(2) 0.0620(15) -0.0441(15) 0.0220(13) -0.0600(16)
F30 0.0388(11) 0.119(2) 0.0741(17) -0.0081(15) 0.0116(11) -0.0142(13)
F31 0.0553(12) 0.1042(19) 0.0366(11) -0.0003(11) 0.0053(10) -0.0209(12)
F32 0.0449(12) 0.147(3) 0.0619(16) -0.0412(16) -0.0042(11) 0.0109(14)
F33 0.1007(19) 0.0835(17) 0.0574(14) -0.0170(12) -0.0031(14) -0.0499(15)
F34 0.0595(13) 0.1080(19) 0.0359(11) -0.0077(11) 0.0218(10) 0.0171(13)
F35 0.0641(13) 0.1069(19) 0.0325(11) -0.0197(11) 0.0127(10) 0.0114(13)
F36 0.204(4) 0.0521(14) 0.0832(19) -0.0080(13) 0.087(2) 0.0373(18)
F37 0.1037(18) 0.0527(12) 0.0359(10) 0.0168(9) 0.0229(12) 0.0129(12)
F38 0.161(3) 0.0744(17) 0.0555(14) 0.0345(12) 0.0331(17) 0.0684(19)
F39 0.210(4) 0.0412(12) 0.0589(15) 0.0263(11) 0.0268(19) -0.0126(17)
F40 0.076(4) 0.043(3) 0.146(8) 0.007(4) 0.052(5) -0.024(2)
F40A 0.110(5) 0.068(4) 0.075(4) 0.006(4) 0.049(4) -0.029(4)
F41 0.110(4) 0.039(3) 0.074(4) -0.012(2) 0.043(3) -0.034(3)
F41A 0.190(8) 0.031(3) 0.134(6) -0.014(3) 0.091(6) -0.043(4)
F42 0.115(6) 0.076(4) 0.070(5) 0.036(4) 0.012(4) -0.041(4)
F42A 0.127(7) 0.082(7) 0.127(8) 0.029(5) 0.022(7) -0.066(6)
F43 0.1103(19) 0.0541(12) 0.0384(11) -0.0091(9) 0.0039(12) -0.0259(12)
F44 0.128(2) 0.0888(18) 0.0577(14) -0.0360(13) 0.0314(16) -0.0662(18)
F45 0.132(3) 0.0764(17) 0.0685(17) -0.0449(14) 0.0042(17) 0.0216(17)
F46 0.0848(17) 0.0646(14) 0.0764(17) -0.0163(12) 0.0170(14) 0.0342(13)
F47 0.106(2) 0.0475(13) 0.117(2) -0.0439(14) 0.0094(17) 0.0248(13)
F48 0.189(4) 0.0711(17) 0.109(2) 0.0208(16) 0.101(3) 0.069(2)
F49 0.150(3) 0.0239(9) 0.0746(16) 0.0072(9) 0.0396(17) 0.0185(12)
F50 0.284(5) 0.0361(13) 0.0653(18) 0.0205(12) 0.021(2) 0.049(2)
F51 0.267(5) 0.0231(11) 0.162(3) 0.0181(15) 0.143(4) -0.0012(18)
F52 0.135(2) 0.0344(11) 0.0813(17) -0.0182(11) 0.0415(17) -0.0302(13)
F53 0.180(3) 0.0243(10) 0.126(2) -0.0196(12) 0.084(2) -0.0055(14)
F54 0.258(5) 0.0393(13) 0.0609(16) -0.0148(11) 0.010(2) -0.0465(19)
C1 0.0339(13) 0.0147(10) 0.0310(14) -0.0024(9) 0.0116(12) 0.0021(9)
C2 0.0333(13) 0.0136(10) 0.0296(13) 0.0015(9) 0.0102(11) 0.0015(9)
C3 0.0346(13) 0.0183(11) 0.0288(13) 0.0038(9) 0.0092(11) -0.0004(9)
C4 0.0328(13) 0.0222(11) 0.0309(14) 0.0009(9) 0.0093(12) -0.0005(10)
C5 0.0352(13) 0.0199(11) 0.0276(13) -0.0010(9) 0.0108(12) -0.0004(9)
C6 0.0360(13) 0.0154(10) 0.0290(13) -0.0043(9) 0.0109(11) 0.0011(9)
C7 0.0387(14) 0.0218(11) 0.0282(13) -0.0051(9) 0.0132(12) 0.0003(10)
C8 0.0387(14) 0.0282(13) 0.0325(15) -0.0067(10) 0.0176(13) -0.0008(11)
C9 0.0344(14) 0.0307(13) 0.0339(15) -0.0076(11) 0.0152(12) 0.0012(11)
C10 0.0346(13) 0.0223(12) 0.0329(14) -0.0059(10) 0.0113(12) 0.0034(10)
C11 0.0314(13) 0.0268(12) 0.0353(15) -0.0032(10) 0.0080(12) 0.0032(10)
C12 0.0341(13) 0.0219(11) 0.0300(14) -0.0002(9) 0.0082(12) 0.0040(10)
C13 0.0357(13) 0.0162(10) 0.0302(13) 0.0036(9) 0.0090(11) 0.0020(9)
C14 0.0345(13) 0.0198(11) 0.0284(13) 0.0050(9) 0.0098(11) 0.0000(9)
C15 0.0349(13) 0.0243(12) 0.0277(13) 0.0050(9) 0.0118(12) 0.0006(10)
C16 0.0318(13) 0.0271(12) 0.0299(14) 0.0046(10) 0.0113(12) 0.0005(10)
C17 0.0318(14) 0.0420(15) 0.0284(14) 0.0029(11) 0.0134(12) 0.0047(11)
C18 0.0284(13) 0.0455(16) 0.0320(15) 0.0034(12) 0.0084(12) 0.0060(12)
C19 0.0296(13) 0.0380(14) 0.0294(14) 0.0023(11) 0.0082(12) 0.0030(11)
C20 0.0325(14) 0.0424(15) 0.0265(14) 0.0010(11) 0.0072(12) 0.0065(11)
C21 0.0361(14) 0.0303(13) 0.0279(14) 0.0015(10) 0.0098(12) 0.0023(11)
C22 0.0438(15) 0.0298(13) 0.0208(13) 0.0000(10) 0.0105(12) 0.0033(11)
C23 0.0429(15) 0.0245(12) 0.0233(13) -0.0029(9) 0.0130(12) -0.0009(10)
C24 0.0524(17) 0.0311(13) 0.0237(13) -0.0014(10) 0.0182(13) -0.0031(12)
C25 0.0440(16) 0.0355(14) 0.0329(15) -0.0039(11) 0.0194(13) -0.0087(12)
C26 0.0499(17) 0.0412(16) 0.0362(16) -0.0068(12) 0.0250(15) -0.0151(13)
C27 0.0428(16) 0.0498(17) 0.0372(17) -0.0096(13) 0.0241(15) -0.0158(13)
C28 0.0368(15) 0.0492(17) 0.0355(16) -0.0094(13) 0.0166(13) -0.0055(13)
C29 0.0298(14) 0.0561(19) 0.0363(17) -0.0085(13) 0.0134(13) -0.0037(13)
C30 0.0309(14) 0.0470(17) 0.0372(16) -0.0076(13) 0.0098(13) 0.0012(12)
C31 0.0308(14) 0.0476(17) 0.0344(16) -0.0040(12) 0.0073(13) 0.0000(12)
C32 0.0300(13) 0.0343(14) 0.0321(15) -0.0017(11) 0.0039(12) 0.0034(11)
C33 0.0361(14) 0.0312(13) 0.0249(13) 0.0002(10) 0.0069(12) 0.0023(11)
C34 0.0370(14) 0.0258(12) 0.0222(13) 0.0038(9) 0.0095(11) 0.0009(10)
C35 0.0419(15) 0.0290(13) 0.0224(13) 0.0014(10) 0.0122(12) 0.0026(11)
C36 0.0375(14) 0.0323(13) 0.0257(13) 0.0017(10) 0.0123(12) 0.0051(11)
C37 0.0409(15) 0.0371(14) 0.0285(14) 0.0024(11) 0.0175(13) 0.0122(12)
C38 0.0353(14) 0.0409(15) 0.0322(15) 0.0022(11) 0.0179(13) 0.0124(12)
C39 0.0425(16) 0.0427(16) 0.0333(15) 0.0033(12) 0.0168(13) 0.0199(13)
C40 0.0358(15) 0.0493(17) 0.0339(16) 0.0029(13) 0.0113(13) 0.0179(13)
C41 0.0440(16) 0.0457(17) 0.0337(16) 0.0062(12) 0.0093(14) 0.0227(13)
C42 0.0388(15) 0.0479(17) 0.0292(15) 0.0055(12) 0.0067(13) 0.0158(13)
C43 0.0559(19) 0.0408(16) 0.0318(15) 0.0080(12) 0.0114(15) 0.0192(14)
C44 0.0517(17) 0.0333(14) 0.0237(13) 0.0059(10) 0.0126(13) 0.0107(12)
C45 0.072(2) 0.0272(13) 0.0263(14) 0.0063(10) 0.0182(15) 0.0049(13)
C46 0.066(2) 0.0312(14) 0.0257(14) 0.0028(11) 0.0208(15) -0.0055(13)
C47 0.085(3) 0.0298(14) 0.0389(17) 0.0010(12) 0.0329(18) -0.0123(15)
C48 0.070(2) 0.0350(15) 0.0390(17) -0.0017(12) 0.0294(17) -0.0205(15)
C49 0.079(2) 0.0335(15) 0.0464(19) -0.0037(13) 0.0339(19) -0.0244(15)
C50 0.063(2) 0.0425(17) 0.0434(18) -0.0066(14) 0.0280(17) -0.0273(15)
C51 0.0489(18) 0.0521(18) 0.0400(17) -0.0092(14) 0.0251(15) -0.0241(15)
C52 0.0349(15) 0.0544(18) 0.0418(18) -0.0117(14) 0.0178(14) -0.0142(13)
C53 0.0453(18) 0.059(2) 0.0415(18) -0.0141(15) 0.0148(15) -0.0216(15)
C54 0.0337(15) 0.0516(18) 0.0365(16) -0.0090(13) 0.0079(13) -0.0099(13)
C55 0.0430(16) 0.0460(17) 0.0355(16) -0.0118(13) 0.0114(14) -0.0143(13)
C56 0.0421(16) 0.0369(15) 0.0263(14) -0.0053(11) 0.0099(13) -0.0056(12)
C57 0.0541(18) 0.0305(14) 0.0274(14) -0.0072(11) 0.0137(13) -0.0060(12)
C58 0.0487(16) 0.0306(13) 0.0241(13) -0.0024(10) 0.0125(13) 0.0042(12)
C59 0.0588(19) 0.0312(14) 0.0321(15) -0.0031(11) 0.0210(15) 0.0076(13)
C60 0.0497(17) 0.0349(14) 0.0313(15) -0.0023(11) 0.0196(14) 0.0140(12)
C61 0.0606(19) 0.0297(14) 0.0380(16) -0.0007(11) 0.0214(15) 0.0196(13)
C62 0.0575(19) 0.0359(15) 0.0371(16) 0.0023(12) 0.0177(15) 0.0259(14)
C63 0.064(2) 0.0306(14) 0.0418(17) 0.0053(12) 0.0198(16) 0.0247(14)
C64 0.0581(19) 0.0387(16) 0.0370(17) 0.0088(12) 0.0135(15) 0.0292(14)
C65 0.065(2) 0.0367(16) 0.0343(16) 0.0104(12) 0.0156(16) 0.0261(15)
C66 0.083(2) 0.0260(14) 0.0394(17) 0.0120(12) 0.0180(17) 0.0207(15)
C67 0.097(3) 0.0274(14) 0.0370(17) 0.0131(12) 0.0240(19) 0.0135(16)
C68 0.094(3) 0.0250(14) 0.0411(17) 0.0100(12) 0.0308(19) -0.0053(15)
C69 0.107(3) 0.0219(14) 0.0477(19) 0.0071(13) 0.037(2) -0.0085(16)
C70 0.098(3) 0.0286(15) 0.050(2) -0.0018(13) 0.035(2) -0.0209(17)
C71 0.098(3) 0.0223(14) 0.052(2) -0.0044(13) 0.031(2) -0.0212(17)
C72 0.083(3) 0.0278(14) 0.0488(19) -0.0072(13) 0.0262(19) -0.0240(15)
C73 0.069(2) 0.0398(16) 0.0461(19) -0.0116(14) 0.0279(18) -0.0300(16)
C74 0.0564(19) 0.0416(17) 0.0446(18) -0.0148(14) 0.0191(16) -0.0268(15)
C75 0.0567(19) 0.0402(16) 0.0379(17) -0.0121(13) 0.0163(16) -0.0225(14)
C76 0.067(2) 0.0323(15) 0.0414(18) -0.0136(13) 0.0177(16) -0.0192(14)
C77 0.066(2) 0.0314(14) 0.0361(16) -0.0119(12) 0.0176(16) -0.0100(14)
C78 0.074(2) 0.0252(13) 0.0368(16) -0.0116(11) 0.0207(16) 0.0009(13)
C79 0.086(3) 0.0225(13) 0.0436(18) -0.0104(12) 0.0251(18) 0.0034(14)
C80 0.081(2) 0.0264(14) 0.0456(18) -0.0025(12) 0.0253(18) 0.0162(15)
C81 0.088(3) 0.0204(13) 0.0446(18) -0.0003(12) 0.0247(19) 0.0161(15)
C82 0.082(2) 0.0251(14) 0.0426(18) 0.0047(12) 0.0205(18) 0.0241(15)
C83 0.090(3) 0.0222(13) 0.0451(19) 0.0092(12) 0.0247(19) 0.0177(15)
C84 0.115(3) 0.0189(14) 0.049(2) 0.0055(13) 0.030(2) 0.0016(16)
C85 0.104(3) 0.0157(13) 0.052(2) 0.0002(12) 0.030(2) -0.0083(16)
C86 0.103(3) 0.0156(12) 0.050(2) -0.0025(12) 0.029(2) 0.0047(15)
C87 0.099(3) 0.0236(14) 0.0475(19) -0.0068(13) 0.027(2) -0.0065(16)
C88 0.084(3) 0.0241(14) 0.0445(18) -0.0113(12) 0.0226(18) -0.0177(15)
C89 0.0349(15) 0.0587(19) 0.0374(17) 0.0030(14) 0.0137(14) 0.0003(14)
C90 0.0410(15) 0.0404(15) 0.0319(15) -0.0014(12) 0.0094(13) -0.0013(12)
C91 0.0475(18) 0.0535(19) 0.0359(17) -0.0083(14) 0.0199(15) -0.0122(14)
C92 0.0418(18) 0.077(3) 0.045(2) -0.0182(18) 0.0180(16) -0.0013(17)
C93 0.0379(17) 0.063(2) 0.0448(19) -0.0065(16) 0.0111(15) 0.0092(15)
C94 0.0370(15) 0.0420(16) 0.0346(16) 0.0001(12) 0.0068(13) 0.0074(12)
C95 0.0403(16) 0.0482(17) 0.0312(16) 0.0019(12) 0.0123(13) 0.0036(13)
C96 0.064(2) 0.062(2) 0.0374(18) 0.0139(16) 0.0149(17) 0.0314(18)
C97 0.113(4) 0.0425(19) 0.049(2) 0.0068(16) 0.040(3) -0.017(2)
C98 0.050(2) 0.092(3) 0.049(2) -0.020(2) 0.0158(19) -0.034(2)
C99 0.0496(19) 0.063(2) 0.0401(19) -0.0161(16) 0.0101(16) -0.0157(17)
C100 0.073(2) 0.0452(18) 0.0363(18) -0.0057(14) 0.0222(18) 0.0111(17)
C101 0.124(4) 0.0391(19) 0.047(2) 0.0188(16) 0.029(2) 0.019(2)
C102 0.112(4) 0.039(2) 0.063(3) 0.0002(18) 0.041(3) -0.027(2)
C103 0.081(3) 0.0365(16) 0.045(2) -0.0172(14) 0.0193(19) -0.0157(17)
C104 0.107(3) 0.0343(17) 0.051(2) -0.0058(15) 0.030(2) 0.0262(19)
C105 0.180(6) 0.0249(17) 0.061(3) 0.0104(16) 0.046(3) 0.010(2)
C106 0.133(4) 0.0265(17) 0.058(2) -0.0085(15) 0.036(3) -0.011(2)

loop_
_atom_type_symbol
_atom_type_description
_atom_type_scat_dispersion_real
_atom_type_scat_dispersion_imag
_atom_type_scat_source
C C 0.0033 0.0016 'International Tables Vol C Tables 4.2.6.8 and 6.1.1.4'
F F 0.0171 0.0103 'International Tables Vol C Tables 4.2.6.8 and 6.1.1.4'

loop_
_geom_angle_atom_site_label_1
_geom_angle_atom_site_label_2
_geom_angle_atom_site_label_3
_geom_angle
_geom_angle_site_symmetry_1
_geom_angle_site_symmetry_3
_geom_angle_publ_flag
F27A F27 C97 66.5(7) . . ?
F27 F27A C97 73.2(14) . . ?
F42A F40 C102 57.7(9) . . ?
F42A F40 F40A 107.4(12) . . ?
C102 F40 F40A 51.4(5) . . ?
F42 F40A C102 64.4(7) . . ?
F42 F40A F40 108.0(9) . . ?
C102 F40A F40 54.2(5) . . ?
F41A F41 F42A 113.2(7) . . ?
F41A F41 C102 62.9(5) . . ?
F42A F41 C102 52.2(5) . . ?
F41 F41A F42 108.9(8) . . ?
F41 F41A C102 62.8(5) . . ?
F42 F41A C102 55.0(4) . . ?
F40A F42 C102 75.3(8) . . ?
F40A F42 F41A 139.3(11) . . ?
C102 F42 F41A 64.1(6) . . ?
F40 F42A C102 79.9(11) . . ?
F40 F42A F41 134.1(14) . . ?
C102 F42A F41 65.1(7) . . ?
C6 C1 C2 118.5(2) . . ?
C6 C1 C10 118.5(3) . . ?
C2 C1 C10 120.5(2) . . ?
C13 C2 C1 118.6(2) . . ?
C13 C2 C3 117.8(2) . . ?
C1 C2 C3 120.7(2) . . ?
C16 C3 C4 119.1(2) . . ?
C16 C3 C2 120.6(2) . . ?
C4 C3 C2 117.1(3) . . ?
C5 C4 C3 122.1(3) . . ?
C5 C4 C19 109.2(2) . . ?
C3 C4 C19 121.0(3) . . ?
C4 C5 C6 121.3(2) . . ?
C4 C5 C21 111.1(2) . . ?
C6 C5 C21 123.3(2) . . ?
C7 C6 C5 117.0(2) . . ?
C7 C6 C1 119.2(2) . . ?
C5 C6 C1 119.9(3) . . ?
C8 C7 C6 121.9(3) . . ?
C8 C7 C23 109.3(2) . . ?
C6 C7 C23 119.3(2) . . ?
C9 C8 C7 119.7(3) . . ?
C9 C8 C25 125.3(3) . . ?
C7 C8 C25 109.4(2) . . ?
C8 C9 C10 120.9(3) . . ?
C8 C9 C28 115.8(3) . . ?
C10 C9 C28 120.7(3) . . ?
C9 C10 C1 119.3(2) . . ?
C9 C10 C11 120.5(3) . . ?
C1 C10 C11 117.8(3) . . ?
C12 C11 C10 120.6(3) . . ?
C12 C11 C30 111.3(2) . . ?
C10 C11 C30 124.6(3) . . ?
C11 C12 C13 122.3(3) . . ?
C11 C12 C32 112.6(2) . . ?
C13 C12 C32 122.3(3) . . ?
C14 C13 C12 117.8(2) . . ?
C14 C13 C2 119.2(2) . . ?
C12 C13 C2 119.7(3) . . ?
C15 C14 C13 122.5(2) . . ?
C15 C14 C34 109.0(2) . . ?
C13 C14 C34 118.9(2) . . ?
C16 C15 C14 120.1(3) . . ?
C16 C15 C36 125.1(2) . . ?
C14 C15 C36 109.7(2) . . ?
C15 C16 C3 119.4(2) . . ?
C15 C16 C17 115.7(2) . . ?
C3 C16 C17 122.2(2) . . ?
C18 C17 C16 111.6(2) . . ?
C18 C17 C89 108.1(2) . . ?
C16 C17 C89 112.0(2) . . ?
C18 C17 C38 100.7(2) . . ?
C16 C17 C38 107.2(2) . . ?
C89 C17 C38 116.7(3) . . ?
C19 C18 C40 117.7(3) . . ?
C19 C18 C17 123.0(3) . . ?
C40 C18 C17 110.4(3) . . ?
C18 C19 C20 121.4(3) . . ?
C18 C19 C4 119.5(2) . . ?
C20 C19 C4 107.9(3) . . ?
C42 C20 C19 119.5(3) . . ?
C42 C20 C21 122.6(3) . . ?
C19 C20 C21 109.2(2) . . ?
C20 C21 C22 110.9(2) . . ?
C20 C21 C90 113.8(2) . . ?
C22 C21 C90 111.4(2) . . ?
C20 C21 C5 100.1(2) . . ?
C22 C21 C5 110.1(2) . . ?
C90 C21 C5 110.0(2) . . ?
C23 C22 C44 118.5(3) . . ?
C23 C22 C21 115.6(2) . . ?
C44 C22 C21 123.9(3) . . ?
C24 C23 C22 121.9(3) . . ?
C24 C23 C7 107.2(2) . . ?
C22 C23 C7 123.7(3) . . ?
C46 C24 C23 120.0(3) . . ?
C46 C24 C25 123.3(3) . . ?
C23 C24 C25 112.6(2) . . ?
C24 C25 C26 109.2(3) . . ?
C24 C25 C91 109.0(3) . . ?
C26 C25 C91 114.9(3) . . ?
C24 C25 C8 99.2(2) . . ?
C26 C25 C8 107.7(2) . . ?
C91 C25 C8 115.6(2) . . ?
C27 C26 C48 118.7(3) . . ?
C27 C26 C25 116.8(3) . . ?
C48 C26 C25 122.3(3) . . ?
C26 C27 C51 120.3(3) . . ?
C26 C27 C28 125.8(3) . . ?
C51 C27 C28 108.6(3) . . ?
C29 C28 C9 112.4(3) . . ?
C29 C28 C27 100.9(2) . . ?
C9 C28 C27 107.1(2) . . ?
C29 C28 C92 110.6(3) . . ?
C9 C28 C92 109.7(3) . . ?
C27 C28 C92 115.8(3) . . ?
C52 C29 C30 122.5(3) . . ?
C52 C29 C28 110.7(3) . . ?
C30 C29 C28 123.3(3) . . ?
C29 C30 C11 106.0(2) . . ?
C29 C30 C31 110.7(3) . . ?
C11 C30 C31 98.5(2) . . ?
C29 C30 C93 112.3(3) . . ?
C11 C30 C93 118.0(3) . . ?
C31 C30 C93 110.4(3) . . ?
C54 C31 C32 122.7(3) . . ?
C54 C31 C30 123.7(3) . . ?
C32 C31 C30 109.4(2) . . ?
C33 C32 C31 111.3(2) . . ?
C33 C32 C12 109.4(2) . . ?
C31 C32 C12 99.3(2) . . ?
C33 C32 C94 107.7(2) . . ?
C31 C32 C94 116.7(2) . . ?
C12 C32 C94 112.1(2) . . ?
C56 C33 C34 118.4(3) . . ?
C56 C33 C32 124.0(3) . . ?
C34 C33 C32 116.1(2) . . ?
C35 C34 C33 122.4(2) . . ?
C35 C34 C14 107.8(2) . . ?
C33 C34 C14 122.7(3) . . ?
C58 C35 C34 119.1(3) . . ?
C58 C35 C36 123.6(3) . . ?
C34 C35 C36 112.4(2) . . ?
C35 C36 C37 108.8(2) . . ?
C35 C36 C95 110.6(2) . . ?
C37 C36 C95 114.3(2) . . ?
C35 C36 C15 99.1(2) . . ?
C37 C36 C15 108.1(2) . . ?
C95 C36 C15 114.8(2) . . ?
C38 C37 C60 119.4(3) . . ?
C38 C37 C36 116.1(3) . . ?
C60 C37 C36 122.5(3) . . ?
C37 C38 C39 119.8(3) . . ?
C37 C38 C17 125.6(2) . . ?
C39 C38 C17 109.5(3) . . ?
C62 C39 C38 121.9(3) . . ?
C62 C39 C40 122.5(3) . . ?
C38 C39 C40 109.1(3) . . ?
C41 C40 C18 120.6(3) . . ?
C41 C40 C39 119.8(3) . . ?
C18 C40 C39 108.9(3) . . ?
C40 C41 C42 120.8(3) . . ?
C40 C41 C64 119.5(3) . . ?
C42 C41 C64 109.5(3) . . ?
C20 C42 C41 118.6(3) . . ?
C20 C42 C43 124.8(3) . . ?
C41 C42 C43 109.0(3) . . ?
C44 C43 C42 110.7(2) . . ?
C44 C43 C96 113.8(3) . . ?
C42 C43 C96 109.4(3) . . ?
C44 C43 C65 107.6(3) . . ?
C42 C43 C65 100.9(3) . . ?
C96 C43 C65 113.7(3) . . ?
C45 C44 C22 118.4(3) . . ?
C45 C44 C43 117.9(3) . . ?
C22 C44 C43 121.6(3) . . ?
C46 C45 C44 121.7(3) . . ?
C46 C45 C67 110.0(3) . . ?
C44 C45 C67 124.9(3) . . ?
C24 C46 C45 119.4(3) . . ?
C24 C46 C47 122.1(3) . . ?
C45 C46 C47 114.0(3) . . ?
C46 C47 C68 99.1(3) . . ?
C46 C47 C48 108.8(2) . . ?
C68 C47 C48 111.9(3) . . ?
C46 C47 C97 113.1(3) . . ?
C68 C47 C97 112.8(3) . . ?
C48 C47 C97 110.7(3) . . ?
C49 C48 C26 119.9(3) . . ?
C49 C48 C47 119.9(3) . . ?
C26 C48 C47 119.3(3) . . ?
C48 C49 C50 120.9(3) . . ?
C48 C49 C70 121.4(4) . . ?
C50 C49 C70 117.1(3) . . ?
C51 C50 C49 117.3(3) . . ?
C51 C50 C73 116.0(3) . . ?
C49 C50 C73 122.5(4) . . ?
C50 C51 C27 122.3(3) . . ?
C50 C51 C52 123.8(3) . . ?
C27 C51 C52 108.2(3) . . ?
C29 C52 C51 110.9(3) . . ?
C29 C52 C53 125.4(3) . . ?
C51 C52 C53 121.3(3) . . ?
C52 C53 C74 108.6(3) . . ?
C52 C53 C54 109.7(3) . . ?
C74 C53 C54 100.9(3) . . ?
C52 C53 C98 110.0(3) . . ?
C74 C53 C98 112.4(3) . . ?
C54 C53 C98 114.8(3) . . ?
C31 C54 C55 124.5(3) . . ?
C31 C54 C53 122.5(3) . . ?
C55 C54 C53 108.9(3) . . ?
C56 C55 C54 111.4(2) . . ?
C56 C55 C75 106.2(3) . . ?
C54 C55 C75 100.5(3) . . ?
C56 C55 C99 111.0(3) . . ?
C54 C55 C99 110.9(3) . . ?
C75 C55 C99 116.4(3) . . ?
C33 C56 C57 118.9(3) . . ?
C33 C56 C55 120.8(3) . . ?
C57 C56 C55 118.5(3) . . ?
C58 C57 C56 121.5(3) . . ?
C58 C57 C77 110.8(3) . . ?
C56 C57 C77 124.5(3) . . ?
C35 C58 C57 119.5(3) . . ?
C35 C58 C59 122.3(3) . . ?
C57 C58 C59 113.8(3) . . ?
C58 C59 C78 99.2(3) . . ?
C58 C59 C60 108.4(2) . . ?
C78 C59 C60 111.9(3) . . ?
C58 C59 C100 113.0(3) . . ?
C78 C59 C100 111.7(3) . . ?
C60 C59 C100 112.0(3) . . ?
C61 C60 C37 119.3(3) . . ?
C61 C60 C59 120.2(3) . . ?
C37 C60 C59 119.6(3) . . ?
C60 C61 C62 121.3(3) . . ?
C60 C61 C80 120.9(3) . . ?
C62 C61 C80 117.3(3) . . ?
C39 C62 C61 117.2(3) . . ?
C39 C62 C63 117.3(3) . . ?
C61 C62 C63 122.1(3) . . ?
C64 C63 C82 116.6(3) . . ?
C64 C63 C62 118.7(3) . . ?
C82 C63 C62 120.1(3) . . ?
C65 C64 C63 122.7(4) . . ?
C65 C64 C41 109.0(3) . . ?
C63 C64 C41 122.1(3) . . ?
C66 C65 C64 120.4(3) . . ?
C66 C65 C43 125.3(3) . . ?
C64 C65 C43 109.6(3) . . ?
C65 C66 C83 118.0(3) . . ?
C65 C66 C67 118.5(3) . . ?
C83 C66 C67 121.6(4) . . ?
C68 C67 C66 111.4(3) . . ?
C68 C67 C45 99.8(3) . . ?
C66 C67 C45 107.3(3) . . ?
C68 C67 C101 111.1(3) . . ?
C66 C67 C101 113.1(3) . . ?
C45 C67 C101 113.3(3) . . ?
C69 C68 C67 122.7(4) . . ?
C69 C68 C47 122.2(4) . . ?
C67 C68 C47 112.5(3) . . ?
C68 C69 C70 122.5(4) . . ?
C68 C69 C84 121.7(4) . . ?
C70 C69 C84 111.4(3) . . ?
C71 C70 C69 100.2(3) . . ?
C71 C70 C49 110.0(3) . . ?
C69 C70 C49 111.8(3) . . ?
C71 C70 C102 109.1(3) . . ?
C69 C70 C102 114.5(3) . . ?
C49 C70 C102 110.7(4) . . ?
C85 C71 C72 121.6(4) . . ?
C85 C71 C70 111.5(4) . . ?
C72 C71 C70 124.3(4) . . ?
C73 C72 C88 120.7(3) . . ?
C73 C72 C71 117.2(3) . . ?
C88 C72 C71 119.8(4) . . ?
C74 C73 C72 116.8(3) . . ?
C74 C73 C50 120.0(3) . . ?
C72 C73 C50 119.1(3) . . ?
C75 C74 C73 122.4(4) . . ?
C75 C74 C53 110.6(3) . . ?
C73 C74 C53 124.4(3) . . ?
C74 C75 C76 120.5(3) . . ?
C74 C75 C55 111.4(3) . . ?
C76 C75 C55 124.7(3) . . ?
C88 C76 C75 118.4(3) . . ?
C88 C76 C77 121.7(3) . . ?
C75 C76 C77 118.2(3) . . ?
C76 C77 C57 107.1(3) . . ?
C76 C77 C78 111.1(3) . . ?
C57 C77 C78 99.5(3) . . ?
C76 C77 C103 113.7(3) . . ?
C57 C77 C103 112.8(3) . . ?
C78 C77 C103 111.8(3) . . ?
C79 C78 C59 122.0(3) . . ?
C79 C78 C77 122.6(3) . . ?
C59 C78 C77 112.4(3) . . ?
C78 C79 C80 122.4(3) . . ?
C78 C79 C87 121.4(4) . . ?
C80 C79 C87 111.4(3) . . ?
C79 C80 C81 100.4(3) . . ?
C79 C80 C61 111.8(3) . . ?
C81 C80 C61 110.0(3) . . ?
C79 C80 C104 116.7(3) . . ?
C81 C80 C104 109.1(3) . . ?
C61 C80 C104 108.4(3) . . ?
C86 C81 C82 121.1(4) . . ?
C86 C81 C80 111.6(3) . . ?
C82 C81 C80 123.9(4) . . ?
C83 C82 C63 120.6(3) . . ?
C83 C82 C81 120.2(4) . . ?
C63 C82 C81 116.6(3) . . ?
C82 C83 C66 121.3(4) . . ?
C82 C83 C84 119.4(3) . . ?
C66 C83 C84 118.4(3) . . ?
C85 C84 C69 99.6(4) . . ?
C85 C84 C83 109.4(3) . . ?
C69 C84 C83 111.4(3) . . ?
C85 C84 C105 112.5(3) . . ?
C69 C84 C105 115.3(3) . . ?
C83 C84 C105 108.3(4) . . ?
C71 C85 C86 120.1(4) . . ?
C71 C85 C84 114.2(4) . . ?
C86 C85 C84 121.0(4) . . ?
C81 C86 C85 119.9(4) . . ?
C81 C86 C87 114.2(3) . . ?
C85 C86 C87 121.0(4) . . ?
C86 C87 C79 100.1(3) . . ?
C86 C87 C88 109.7(3) . . ?
C79 C87 C88 111.2(3) . . ?
C86 C87 C106 111.8(3) . . ?
C79 C87 C106 115.5(3) . . ?
C88 C87 C106 108.2(4) . . ?
C76 C88 C72 120.6(4) . . ?
C76 C88 C87 119.3(3) . . ?
C72 C88 C87 119.2(3) . . ?
F1 C89 F3 108.4(3) . . ?
F1 C89 F2 106.5(3) . . ?
F3 C89 F2 108.1(3) . . ?
F1 C89 C17 112.8(2) . . ?
F3 C89 C17 110.7(3) . . ?
F2 C89 C17 110.2(3) . . ?
F6 C90 F5 107.9(2) . . ?
F6 C90 F4 108.3(3) . . ?
F5 C90 F4 107.4(2) . . ?
F6 C90 C21 111.8(2) . . ?
F5 C90 C21 110.8(3) . . ?
F4 C90 C21 110.5(2) . . ?
F9 C91 F8 109.2(3) . . ?
F9 C91 F7 106.2(3) . . ?
F8 C91 F7 105.7(3) . . ?
F9 C91 C25 112.0(3) . . ?
F8 C91 C25 113.3(3) . . ?
F7 C91 C25 110.0(3) . . ?
F11 C92 F10 108.7(3) . . ?
F11 C92 F12 108.5(3) . . ?
F10 C92 F12 106.0(3) . . ?
F11 C92 C28 111.5(3) . . ?
F10 C92 C28 112.1(3) . . ?
F12 C92 C28 109.9(3) . . ?
F14 C93 F13 108.5(3) . . ?
F14 C93 F15 108.0(3) . . ?
F13 C93 F15 105.3(3) . . ?
F14 C93 C30 112.1(3) . . ?
F13 C93 C30 110.9(3) . . ?
F15 C93 C30 111.7(3) . . ?
F18 C94 F16 106.0(3) . . ?
F18 C94 F17 108.6(2) . . ?
F16 C94 F17 107.8(3) . . ?
F18 C94 C32 112.8(3) . . ?
F16 C94 C32 110.7(2) . . ?
F17 C94 C32 110.6(3) . . ?
F19 C95 F21 108.9(3) . . ?
F19 C95 F20 106.2(3) . . ?
F21 C95 F20 106.4(2) . . ?
F19 C95 C36 112.9(2) . . ?
F21 C95 C36 111.7(3) . . ?
F20 C95 C36 110.3(3) . . ?
F22 C96 F23 107.7(3) . . ?
F22 C96 F24 108.4(3) . . ?
F23 C96 F24 107.7(3) . . ?
F22 C96 C43 111.2(3) . . ?
F23 C96 C43 112.4(3) . . ?
F24 C96 C43 109.4(3) . . ?
F25 C97 F26 107.8(4) . . ?
F25 C97 F27A 126.0(10) . . ?
F26 C97 F27A 85.8(11) . . ?
F25 C97 F27 94.2(5) . . ?
F26 C97 F27 121.4(5) . . ?
F27A C97 F27 40.3(8) . . ?
F25 C97 C47 111.7(3) . . ?
F26 C97 C47 111.2(4) . . ?
F27A C97 C47 110.8(5) . . ?
F27 C97 C47 109.2(4) . . ?
F30 C98 F28 108.7(4) . . ?
F30 C98 F29 109.4(4) . . ?
F28 C98 F29 106.2(3) . . ?
F30 C98 C53 111.4(3) . . ?
F28 C98 C53 109.7(3) . . ?
F29 C98 C53 111.3(4) . . ?
F32 C99 F31 108.0(4) . . ?
F32 C99 F33 108.9(3) . . ?
F31 C99 F33 106.2(3) . . ?
F32 C99 C55 112.0(3) . . ?
F31 C99 C55 111.0(3) . . ?
F33 C99 C55 110.6(3) . . ?
F36 C100 F35 110.1(3) . . ?
F36 C100 F34 105.6(4) . . ?
F35 C100 F34 106.6(3) . . ?
F36 C100 C59 112.4(3) . . ?
F35 C100 C59 111.0(3) . . ?
F34 C100 C59 110.8(3) . . ?
F38 C101 F37 108.9(4) . . ?
F38 C101 F39 107.0(3) . . ?
F37 C101 F39 106.4(4) . . ?
F38 C101 C67 112.1(4) . . ?
F37 C101 C67 112.2(3) . . ?
F39 C101 C67 109.9(4) . . ?
F42A C102 F42 133.3(7) . . ?
F42A C102 F40A 115.3(8) . . ?
F42 C102 F40A 40.3(5) . . ?
F42A C102 F41 62.7(7) . . ?
F42 C102 F41 106.7(6) . . ?
F40A C102 F41 137.2(4) . . ?
F42A C102 F41A 115.1(8) . . ?
F42 C102 F41A 60.9(6) . . ?
F40A C102 F41A 101.1(6) . . ?
F41 C102 F41A 54.3(4) . . ?
F42A C102 F40 42.5(6) . . ?
F42 C102 F40 105.9(7) . . ?
F40A C102 F40 74.5(6) . . ?
F41 C102 F40 100.3(6) . . ?
F41A C102 F40 137.9(5) . . ?
F42A C102 C70 108.3(5) . . ?
F42 C102 C70 117.1(6) . . ?
F40A C102 C70 108.3(5) . . ?
F41 C102 C70 112.5(4) . . ?
F41A C102 C70 108.3(5) . . ?
F40 C102 C70 112.7(4) . . ?
F43 C103 F44 110.4(4) . . ?
F43 C103 F45 106.1(3) . . ?
F44 C103 F45 105.4(3) . . ?
F43 C103 C77 112.2(3) . . ?
F44 C103 C77 112.0(3) . . ?
F45 C103 C77 110.3(3) . . ?
F46 C104 F47 108.1(3) . . ?
F46 C104 F48 105.6(4) . . ?
F47 C104 F48 108.0(3) . . ?
F46 C104 C80 110.6(3) . . ?
F47 C104 C80 111.9(4) . . ?
F48 C104 C80 112.4(3) . . ?
F50 C105 F49 108.4(5) . . ?
F50 C105 F51 108.3(4) . . ?
F49 C105 F51 106.5(4) . . ?
F50 C105 C84 112.7(4) . . ?
F49 C105 C84 110.1(3) . . ?
F51 C105 C84 110.5(5) . . ?
F54 C106 F52 109.5(5) . . ?
F54 C106 F53 108.4(4) . . ?
F52 C106 F53 105.4(3) . . ?
F54 C106 C87 112.0(3) . . ?
F52 C106 C87 109.7(3) . . ?
F53 C106 C87 111.6(4) . . ?

loop_
_geom_bond_atom_site_label_1
_geom_bond_atom_site_label_2
_geom_bond_distance
_geom_bond_site_symmetry_2
_geom_bond_publ_flag
F1 C89 1.323(4) . ?
F2 C89 1.335(4) . ?
F3 C89 1.329(4) . ?
F4 C90 1.332(4) . ?
F5 C90 1.328(4) . ?
F6 C90 1.327(3) . ?
F7 C91 1.343(4) . ?
F8 C91 1.333(4) . ?
F9 C91 1.328(4) . ?
F10 C92 1.326(4) . ?
F11 C92 1.323(4) . ?
F12 C92 1.337(5) . ?
F13 C93 1.334(4) . ?
F14 C93 1.323(4) . ?
F15 C93 1.335(4) . ?
F16 C94 1.334(4) . ?
F17 C94 1.337(3) . ?
F18 C94 1.327(4) . ?
F19 C95 1.323(4) . ?
F20 C95 1.340(4) . ?
F21 C95 1.325(4) . ?
F22 C96 1.321(5) . ?
F23 C96 1.324(5) . ?
F24 C96 1.333(4) . ?
F25 C97 1.305(6) . ?
F26 C97 1.305(5) . ?
F27 F27A 0.944(19) . ?
F27 C97 1.397(7) . ?
F27A C97 1.337(11) . ?
F28 C98 1.335(5) . ?
F29 C98 1.341(5) . ?
F30 C98 1.315(6) . ?
F31 C99 1.320(4) . ?
F32 C99 1.299(5) . ?
F33 C99 1.325(4) . ?
F34 C100 1.331(5) . ?
F35 C100 1.327(4) . ?
F36 C100 1.298(4) . ?
F37 C101 1.323(5) . ?
F38 C101 1.321(6) . ?
F39 C101 1.339(6) . ?
F40 F42A 0.954(10) . ?
F40 C102 1.391(10) . ?
F40 F40A 1.653(12) . ?
F40A F42 0.896(9) . ?
F40A C102 1.341(8) . ?
F41 F41A 1.253(10) . ?
F41 F42A 1.342(13) . ?
F41 C102 1.371(7) . ?
F41A F42 1.333(11) . ?
F41A C102 1.373(9) . ?
F42 C102 1.250(8) . ?
F42A C102 1.194(11) . ?
F43 C103 1.292(4) . ?
F44 C103 1.300(5) . ?
F45 C103 1.332(5) . ?
F46 C104 1.307(5) . ?
F47 C104 1.319(5) . ?
F48 C104 1.333(5) . ?
F49 C105 1.327(5) . ?
F50 C105 1.303(6) . ?
F51 C105 1.348(7) . ?
F52 C106 1.328(5) . ?
F53 C106 1.337(6) . ?
F54 C106 1.296(5) . ?
C1 C6 1.432(4) . ?
C1 C2 1.434(4) . ?
C1 C10 1.451(4) . ?
C2 C13 1.430(4) . ?
C2 C3 1.450(4) . ?
C3 C16 1.428(4) . ?
C3 C4 1.434(4) . ?
C4 C5 1.359(4) . ?
C4 C19 1.460(4) . ?
C5 C6 1.419(4) . ?
C5 C21 1.548(4) . ?
C6 C7 1.404(4) . ?
C7 C8 1.400(4) . ?
C7 C23 1.463(4) . ?
C8 C9 1.391(4) . ?
C8 C25 1.559(4) . ?
C9 C10 1.419(4) . ?
C9 C28 1.525(4) . ?
C10 C11 1.454(4) . ?
C11 C12 1.350(4) . ?
C11 C30 1.543(4) . ?
C12 C13 1.430(4) . ?
C12 C32 1.535(4) . ?
C13 C14 1.399(4) . ?
C14 C15 1.396(4) . ?
C14 C34 1.459(4) . ?
C15 C16 1.391(4) . ?
C15 C36 1.556(4) . ?
C16 C17 1.531(4) . ?
C17 C18 1.522(4) . ?
C17 C89 1.537(4) . ?
C17 C38 1.556(4) . ?
C18 C19 1.365(4) . ?
C18 C40 1.406(4) . ?
C19 C20 1.430(4) . ?
C20 C42 1.368(4) . ?
C20 C21 1.517(4) . ?
C21 C22 1.524(4) . ?
C21 C90 1.539(4) . ?
C22 C23 1.389(4) . ?
C22 C44 1.414(4) . ?
C23 C24 1.386(4) . ?
C24 C46 1.371(4) . ?
C24 C25 1.510(4) . ?
C25 C26 1.527(4) . ?
C25 C91 1.554(5) . ?
C26 C27 1.377(5) . ?
C26 C48 1.429(5) . ?
C27 C51 1.406(4) . ?
C27 C28 1.541(5) . ?
C28 C29 1.524(4) . ?
C28 C92 1.546(5) . ?
C29 C52 1.330(5) . ?
C29 C30 1.497(5) . ?
C30 C31 1.545(4) . ?
C30 C93 1.570(4) . ?
C31 C54 1.328(4) . ?
C31 C32 1.520(4) . ?
C32 C33 1.517(4) . ?
C32 C94 1.537(4) . ?
C33 C56 1.393(4) . ?
C33 C34 1.396(4) . ?
C34 C35 1.379(4) . ?
C35 C58 1.378(4) . ?
C35 C36 1.512(4) . ?
C36 C37 1.525(4) . ?
C36 C95 1.550(4) . ?
C37 C38 1.381(4) . ?
C37 C60 1.434(4) . ?
C38 C39 1.410(4) . ?
C39 C62 1.400(5) . ?
C39 C40 1.445(4) . ?
C40 C41 1.379(4) . ?
C41 C42 1.414(4) . ?
C41 C64 1.433(5) . ?
C42 C43 1.526(5) . ?
C43 C44 1.516(5) . ?
C43 C96 1.544(5) . ?
C43 C65 1.545(5) . ?
C44 C45 1.406(5) . ?
C45 C46 1.387(5) . ?
C45 C67 1.547(4) . ?
C46 C47 1.519(4) . ?
C47 C68 1.527(5) . ?
C47 C48 1.535(5) . ?
C47 C97 1.557(5) . ?
C48 C49 1.403(5) . ?
C49 C50 1.416(5) . ?
C49 C70 1.528(5) . ?
C50 C51 1.385(5) . ?
C50 C73 1.495(5) . ?
C51 C52 1.445(5) . ?
C52 C53 1.492(4) . ?
C53 C74 1.514(5) . ?
C53 C54 1.532(5) . ?
C53 C98 1.544(5) . ?
C54 C55 1.529(5) . ?
C55 C56 1.514(4) . ?
C55 C75 1.538(5) . ?
C55 C99 1.576(4) . ?
C56 C57 1.399(4) . ?
C57 C58 1.390(5) . ?
C57 C77 1.531(4) . ?
C58 C59 1.513(4) . ?
C59 C78 1.529(5) . ?
C59 C60 1.533(4) . ?
C59 C100 1.556(5) . ?
C60 C61 1.400(4) . ?
C61 C62 1.417(5) . ?
C61 C80 1.531(5) . ?
C62 C63 1.483(5) . ?
C63 C64 1.409(5) . ?
C63 C82 1.414(5) . ?
C64 C65 1.407(5) . ?
C65 C66 1.381(5) . ?
C66 C83 1.424(5) . ?
C66 C67 1.525(5) . ?
C67 C68 1.523(6) . ?
C67 C101 1.576(5) . ?
C68 C69 1.333(5) . ?
C69 C70 1.521(6) . ?
C69 C84 1.526(6) . ?
C70 C71 1.516(5) . ?
C70 C102 1.565(5) . ?
C71 C85 1.336(6) . ?
C71 C72 1.461(5) . ?
C72 C73 1.409(6) . ?
C72 C88 1.422(5) . ?
C73 C74 1.398(5) . ?
C74 C75 1.392(5) . ?
C75 C76 1.396(5) . ?
C76 C88 1.396(5) . ?
C76 C77 1.523(5) . ?
C77 C78 1.536(5) . ?
C77 C103 1.577(4) . ?
C78 C79 1.329(5) . ?
C79 C80 1.524(6) . ?
C79 C87 1.528(5) . ?
C80 C81 1.524(5) . ?
C80 C104 1.555(5) . ?
C81 C86 1.337(6) . ?
C81 C82 1.464(5) . ?
C82 C83 1.407(5) . ?
C83 C84 1.534(6) . ?
C84 C85 1.507(6) . ?
C84 C105 1.541(5) . ?
C85 C86 1.414(6) . ?
C86 C87 1.507(5) . ?
C87 C88 1.537(6) . ?
C87 C106 1.549(5) . ?
